data_1574380
loop_
_publ_author_name
'Cui, Yibo'
'Lin, Jiawei'
'Liu, Kunjie'
'Shao, Yuhe'
'Zhao, Dong'
'Guo, Zhongnan'
'Zhao, Jing'
'Xia, Zhiguo'
'Liu, Quanlin'

_publ_section_title
;
 Tuning covalent bonding in zinc-based hybrid halides towards tunable
 room-temperature phosphorescence
;
_journal_issue 19
_journal_name_full 'Chemical Science'
_journal_page_first 8291
_journal_page_last 8301
_journal_paper_doi 10.1039/D5SC00931F
_journal_volume 16
_journal_year 2025
_chemical_formula_moiety 'C7 H11 Br3 N2 Zn'
_chemical_formula_sum 'C7 H11 Br3 N2 Zn'
_chemical_formula_weight 428.28
_space_group_crystal_system monoclinic
_space_group_IT_number 14
_space_group_name_Hall '-P 2yn'
_space_group_name_H-M_alt 'P 1 21/n 1'
_atom_sites_solution_hydrogens geom
_atom_sites_solution_primary dual
_atom_sites_solution_secondary difmap
_audit_creation_date 2024-12-13
_audit_creation_method
;
Olex2 1.2
(compiled 2018.05.29 svn.r3508 for OlexSys, GUI svn.r5506)
;
_audit_update_record
;
2024-12-13 deposited with the CCDC.	2025-04-02 downloaded from the CCDC.
;
_cell_angle_alpha 90.00
_cell_angle_beta 92.1100(10)
_cell_angle_gamma 90.00
_cell_formula_units_Z 4
_cell_length_a 7.7054(2)
_cell_length_b 12.3265(3)
_cell_length_c 12.5814(3)
_cell_measurement_reflns_used 7443
_cell_measurement_temperature 150(2)
_cell_measurement_theta_max 26.323
_cell_measurement_theta_min 3.051
_cell_volume 1194.18(5)
_computing_cell_refinement 'SAINT V8.40B (?, 2016)'
_computing_data_reduction 'SAINT V8.40B (?, 2016)'
_computing_molecular_graphics 'Olex2 (Dolomanov et al., 2009)'
_computing_publication_material 'Olex2 (Dolomanov et al., 2009)'
_computing_structure_refinement 'XH (Sheldrick, 2008)'
_computing_structure_solution 'ShelXT (Sheldrick, 2015)'
_diffrn_ambient_temperature 150.0
_diffrn_measured_fraction_theta_full 0.997
_diffrn_measured_fraction_theta_max 0.997
_diffrn_measurement_device_type 'Bruker APEX-II CCD'
_diffrn_measurement_method '\f and \w scans'
_diffrn_radiation_monochromator graphite
_diffrn_radiation_type MoK\a
_diffrn_radiation_wavelength 0.71073
_diffrn_reflns_av_R_equivalents 0.0507
_diffrn_reflns_av_unetI/netI 0.0244
_diffrn_reflns_limit_h_max 9
_diffrn_reflns_limit_h_min -9
_diffrn_reflns_limit_k_max 15
_diffrn_reflns_limit_k_min -15
_diffrn_reflns_limit_l_max 15
_diffrn_reflns_limit_l_min -15
_diffrn_reflns_number 25754
_diffrn_reflns_theta_full 26.44
_diffrn_reflns_theta_max 26.44
_diffrn_reflns_theta_min 2.31
_diffrn_source 'fine-focus sealed tube'
_diffrn_standards_number 0
_exptl_absorpt_coefficient_mu 12.054
_exptl_absorpt_correction_T_max 0.0276
_exptl_absorpt_correction_T_min 0.0086
_exptl_absorpt_correction_type multi-scan
_exptl_absorpt_process_details
'SADABS-2016/2 (Bruker,2016/2) was used for absorption correction. wR2(int) was 0.1220 before and 0.0562 after correction. The Ratio of minimum to maximum transmission is 0.3116. The \l/2 correction factor is Not present.'
_exptl_crystal_colour 'clear yellowish white'
_exptl_crystal_colour_lustre clear
_exptl_crystal_colour_modifier yellowish
_exptl_crystal_colour_primary white
_exptl_crystal_density_diffrn 2.382
_exptl_crystal_density_method 'not measured'
_exptl_crystal_description block
_exptl_crystal_F_000 808
_refine_diff_density_max 0.396
_refine_diff_density_min -0.573
_refine_diff_density_rms 0.109
_refine_ls_extinction_method none
_refine_ls_goodness_of_fit_ref 1.067
_refine_ls_hydrogen_treatment constr
_refine_ls_matrix_type full
_refine_ls_number_parameters 119
_refine_ls_number_reflns 2457
_refine_ls_number_restraints 0
_refine_ls_restrained_S_all 1.067
_refine_ls_R_factor_all 0.0369
_refine_ls_R_factor_gt 0.0243
_refine_ls_shift/su_max 0.001
_refine_ls_shift/su_mean 0.000
_refine_ls_structure_factor_coef Fsqd
_refine_ls_weighting_details 'calc w=1/[\s^2^(Fo^2^)+(0.0257P)^2^+0.2487P] where P=(Fo^2^+2Fc^2^)/3'
_refine_ls_weighting_scheme calc
_refine_ls_wR_factor_gt 0.0497
_refine_ls_wR_factor_ref 0.0535
_reflns_number_gt 2034
_reflns_number_total 2457
_reflns_threshold_expression >2sigma(I)
_cod_data_source_file d5sc00931f2.cif
_cod_data_source_block mo_0624_5_0m
_cod_depositor_comments 'Adding full bibliography for 1574378--1574388.cif.'
_cod_database_code 1574380
_olex2_refinement_description
;
1. Fixed Uiso
 At 1.2 times of:
  All C(H) groups, All C(H,H) groups, All N(H,H) groups
 At 1.5 times of:
  All C(H,H,H) groups
2.a Secondary CH2 refined with riding coordinates:
 N1(H1A,H1B), C2(H2A,H2B)
2.b Aromatic/amide H refined with riding coordinates:
 C4(H4), C7(H7), C5(H5), C6(H6)
2.c Idealised Me refined as rotating group:
 C1(H1C,H1D,H1E)
;
_olex2_submission_special_instructions 'No special instructions were received'

loop_
_space_group_symop_id
_space_group_symop_operation_xyz
1 'x, y, z'
2 '-x+1/2, y+1/2, -z+1/2'
3 '-x, -y, -z'
4 'x-1/2, -y-1/2, z-1/2'

loop_
_atom_site_label
_atom_site_type_symbol
_atom_site_fract_x
_atom_site_fract_y
_atom_site_fract_z
_atom_site_U_iso_or_equiv
_atom_site_adp_type
_atom_site_occupancy
_atom_site_calc_flag
_atom_site_disorder_assembly
_atom_site_disorder_group
_atom_site_refinement_flags_posn
Br2 Br 0.53264(5) 0.81825(3) 0.70761(3) 0.03403(10) Uani 1 d . . .
Br1 Br 0.01842(4) 0.81565(3) 0.66160(3) 0.03415(10) Uani 1 d . . .
Br3 Br 0.26251(5) 0.61697(3) 0.86955(3) 0.03475(10) Uani 1 d . . .
Zn1 Zn 0.27223(5) 0.71124(3) 0.70594(3) 0.02898(11) Uani 1 d . . .
N1 N 0.2041(4) 0.8028(2) 0.4263(2) 0.0317(6) Uani 1 d . . .
H1A H 0.1372 0.8044 0.4854 0.038 Uiso 1 calc . . R
H1B H 0.1377 0.7740 0.3710 0.038 Uiso 1 calc . . R
C4 C 0.3008(4) 0.5362(3) 0.4033(3) 0.0318(8) Uani 1 d . . .
H4 H 0.3288 0.5513 0.3319 0.038 Uiso 1 calc . . R
C3 C 0.3072(4) 0.6182(3) 0.4788(3) 0.0288(7) Uani 1 d . . .
C2 C 0.3579(4) 0.7314(3) 0.4482(3) 0.0314(8) Uani 1 d . . .
H2A H 0.4310 0.7635 0.5065 0.038 Uiso 1 calc . . R
H2B H 0.4282 0.7283 0.3840 0.038 Uiso 1 calc . . R
C7 C 0.2249(5) 0.4971(3) 0.6089(3) 0.0330(8) Uani 1 d . . .
H7 H 0.1981 0.4831 0.6806 0.040 Uiso 1 calc . . R
C5 C 0.2533(5) 0.4320(3) 0.4323(3) 0.0349(8) Uani 1 d . . .
H5 H 0.2477 0.3752 0.3813 0.042 Uiso 1 calc . . R
C6 C 0.2144(5) 0.4126(3) 0.5370(3) 0.0358(8) Uani 1 d . . .
H6 H 0.1810 0.3421 0.5591 0.043 Uiso 1 calc . . R
C1 C 0.2549(5) 0.9160(3) 0.3987(3) 0.0424(9) Uani 1 d . . .
H1C H 0.3278 0.9148 0.3366 0.064 Uiso 1 calc . . GR
H1D H 0.3200 0.9486 0.4591 0.064 Uiso 1 calc . . GR
H1E H 0.1503 0.9591 0.3825 0.064 Uiso 1 calc . . GR
N2 N 0.2715(3) 0.5988(2) 0.5820(2) 0.0277(6) Uani 1 d . . .

loop_
_atom_site_aniso_label
_atom_site_aniso_U_11
_atom_site_aniso_U_22
_atom_site_aniso_U_33
_atom_site_aniso_U_23
_atom_site_aniso_U_13
_atom_site_aniso_U_12
Br2 0.0315(2) 0.0357(2) 0.03481(19) -0.00127(15) 0.00098(14) -0.00439(15)
Br1 0.0314(2) 0.0367(2) 0.03441(19) 0.00012(15) 0.00248(14) 0.00503(15)
Br3 0.0405(2) 0.0339(2) 0.02994(18) 0.00293(15) 0.00271(14) 0.00050(16)
Zn1 0.0296(2) 0.0293(2) 0.0281(2) -0.00100(16) 0.00195(15) -0.00011(17)
N1 0.0322(16) 0.0316(16) 0.0312(15) 0.0023(12) 0.0010(12) -0.0001(13)
C4 0.033(2) 0.035(2) 0.0269(16) -0.0013(15) 0.0008(14) 0.0055(16)
C3 0.0237(17) 0.0278(18) 0.0348(18) 0.0042(14) -0.0004(14) 0.0011(14)
C2 0.033(2) 0.0315(19) 0.0297(17) 0.0018(15) 0.0025(14) -0.0018(15)
C7 0.0316(19) 0.035(2) 0.0326(18) 0.0020(15) 0.0011(15) 0.0009(16)
C5 0.035(2) 0.0310(19) 0.038(2) -0.0061(16) -0.0036(15) 0.0037(16)
C6 0.040(2) 0.0246(18) 0.043(2) 0.0004(15) 0.0003(16) -0.0020(16)
C1 0.043(2) 0.032(2) 0.052(2) 0.0046(17) 0.0042(18) 0.0007(17)
N2 0.0281(15) 0.0267(15) 0.0286(14) -0.0009(12) 0.0040(11) -0.0005(12)

loop_
_atom_type_symbol
_atom_type_description
_atom_type_scat_dispersion_real
_atom_type_scat_dispersion_imag
_atom_type_scat_source
C C 0.0033 0.0016 'International Tables Vol C Tables 4.2.6.8 and 6.1.1.4'
H H 0.0000 0.0000 'International Tables Vol C Tables 4.2.6.8 and 6.1.1.4'
Br Br -0.2901 2.4595 'International Tables Vol C Tables 4.2.6.8 and 6.1.1.4'
N N 0.0061 0.0033 'International Tables Vol C Tables 4.2.6.8 and 6.1.1.4'
Zn Zn 0.2839 1.4301 'International Tables Vol C Tables 4.2.6.8 and 6.1.1.4'

loop_
_geom_angle_atom_site_label_1
_geom_angle_atom_site_label_2
_geom_angle_atom_site_label_3
_geom_angle
_geom_angle_site_symmetry_1
_geom_angle_site_symmetry_3
_geom_angle_publ_flag
Br1 Zn1 Br2 112.50(2) . . ?
Br3 Zn1 Br2 108.377(19) . . ?
Br3 Zn1 Br1 114.55(2) . . ?
N2 Zn1 Br2 110.54(8) . . ?
N2 Zn1 Br1 101.77(7) . . ?
N2 Zn1 Br3 108.92(8) . . ?
C2 N1 C1 112.4(3) . . ?
C3 C4 C5 119.8(3) . . ?
C4 C3 C2 120.3(3) . . ?
N2 C3 C4 121.6(3) . . ?
N2 C3 C2 118.2(3) . . ?
N1 C2 C3 112.5(3) . . ?
N2 C7 C6 123.2(3) . . ?
C6 C5 C4 118.7(3) . . ?
C7 C6 C5 118.9(3) . . ?
C3 N2 Zn1 127.0(2) . . ?
C7 N2 Zn1 115.1(2) . . ?
C7 N2 C3 117.9(3) . . ?

loop_
_geom_bond_atom_site_label_1
_geom_bond_atom_site_label_2
_geom_bond_distance
_geom_bond_site_symmetry_2
_geom_bond_publ_flag
Br2 Zn1 2.4007(5) . ?
Br1 Zn1 2.3900(5) . ?
Br3 Zn1 2.3674(5) . ?
Zn1 N2 2.086(3) . ?
N1 C2 1.493(4) . ?
N1 C1 1.494(4) . ?
C4 C3 1.387(5) . ?
C4 C5 1.387(5) . ?
C3 C2 1.504(5) . ?
C3 N2 1.358(4) . ?
C7 C6 1.380(5) . ?
C7 N2 1.350(4) . ?
C5 C6 1.382(5) . ?
